data_4061412
_journal_name_full Organometallics
_journal_paper_doi 10.1021/om050063w
_journal_year 2005
_chemical_formula_moiety 'C27 H41 Cl2 N5 O Ti, C7 H8'
_chemical_formula_sum 'C34 H49 Cl2 N5 O Ti'
_chemical_formula_weight 662.58
_space_group_IT_number 14
_symmetry_cell_setting monoclinic
_symmetry_space_group_name_Hall '-P 2ybc'
_symmetry_space_group_name_H-M 'P 1 21/c 1'
_cell_angle_alpha 90.00
_cell_angle_beta 94.777(1)
_cell_angle_gamma 90.00
_cell_formula_units_Z 4
_cell_length_a 12.8927(2)
_cell_length_b 17.6351(3)
_cell_length_c 16.4832(3)
_cell_measurement_temperature 295
_cell_volume 3734.7(1)
_diffrn_ambient_temperature 295
_exptl_crystal_density_diffrn 1.178
_cod_original_sg_symbol_H-M 'P 21/c'
_cod_database_code 4061412

loop_
_symmetry_equiv_pos_as_xyz
'x, y, z'
'-x, y+1/2, -z+1/2'
'-x, -y, -z'
'x, -y-1/2, z-1/2'

loop_
_atom_site_label
_atom_site_type_symbol
_atom_site_fract_x
_atom_site_fract_y
_atom_site_fract_z
_atom_site_U_iso_or_equiv
_atom_site_adp_type
_atom_site_occupancy
_atom_site_symmetry_multiplicity
_atom_site_calc_flag
_atom_site_refinement_flags
_atom_site_disorder_assembly
_atom_site_disorder_group
Ti1 Ti 0.25598(3) 0.14033(2) -0.10945(2) 0.03537(13) Uani 1 1 d . . .
Cl1 Cl 0.33341(6) 0.25972(3) -0.07564(4) 0.05215(18) Uani 1 1 d . . .
Cl2 Cl 0.22806(6) 0.11635(4) 0.02649(4) 0.05241(18) Uani 1 1 d . . .
O1 O 0.22683(12) 0.04322(8) -0.14536(9) 0.0381(3) Uani 1 1 d . . .
N1 N 0.30756(16) 0.16082(11) -0.23218(12) 0.0429(5) Uani 1 1 d . . .
N2 N 0.36333(16) 0.10794(12) -0.27142(12) 0.0425(5) Uani 1 1 d . . .
N3 N 0.42637(15) 0.09656(11) -0.09280(11) 0.0384(4) Uani 1 1 d . . .
N4 N 0.46817(15) 0.05888(11) -0.15543(12) 0.0385(4) Uani 1 1 d . . .
N5 N 0.11943(17) 0.18058(12) -0.13910(14) 0.0490(5) Uani 1 1 d . . .
C1 C 0.24879(18) -0.02367(13) -0.18006(13) 0.0372(5) Uani 1 1 d . . .
C2 C 0.18708(19) -0.08919(14) -0.17221(16) 0.0447(6) Uani 1 1 d . . .
C3 C 0.2176(2) -0.15357(16) -0.2142(2) 0.0566(7) Uani 1 1 d . . .
H3 H 0.1779 -0.1972 -0.2102 0.068 Uiso 1 1 calc R . .
C4 C 0.3014(2) -0.15761(16) -0.2608(2) 0.0571(7) Uani 1 1 d . A .
C5 C 0.3609(2) -0.09257(15) -0.26524(17) 0.0505(6) Uani 1 1 d . . .
H5 H 0.4186 -0.0931 -0.2955 0.061 Uiso 1 1 calc R . .
C6 C 0.33589(18) -0.02644(13) -0.22527(14) 0.0389(5) Uani 1 1 d . . .
C7 C 0.40816(19) 0.03998(13) -0.23169(14) 0.0406(5) Uani 1 1 d . . .
H7 H 0.4600 0.0224 -0.2676 0.049 Uiso 1 1 calc R . .
C8 C 0.2878(2) 0.21656(16) -0.28696(16) 0.0505(6) Uani 1 1 d . . .
C9 C 0.3282(2) 0.19832(18) -0.35986(17) 0.0603(7) Uani 1 1 d . . .
H9 H 0.3232 0.2273 -0.4071 0.072 Uiso 1 1 calc R . .
C10 C 0.3768(2) 0.12975(18) -0.34923(15) 0.0569(7) Uani 1 1 d . . .
C11 C 0.2328(3) 0.28815(18) -0.2683(2) 0.0687(9) Uani 1 1 d . . .
H111 H 0.1705 0.2762 -0.2429 0.082 Uiso 1 1 calc R . .
H112 H 0.2151 0.3155 -0.3179 0.082 Uiso 1 1 calc R . .
H113 H 0.2774 0.3188 -0.2322 0.082 Uiso 1 1 calc R . .
C12 C 0.4346(4) 0.0842(2) -0.4062(2) 0.0881(12) Uani 1 1 d . . .
H121 H 0.5062 0.0799 -0.3853 0.106 Uiso 1 1 calc R . .
H122 H 0.4308 0.1086 -0.4584 0.106 Uiso 1 1 calc R . .
H123 H 0.4044 0.0345 -0.4118 0.106 Uiso 1 1 calc R . .
C13 C 0.5040(2) 0.09995(14) -0.03303(15) 0.0440(6) Uani 1 1 d . . .
C14 C 0.5919(2) 0.06336(15) -0.05767(17) 0.0514(6) Uani 1 1 d . . .
H14 H 0.6551 0.0574 -0.0269 0.062 Uiso 1 1 calc R . .
C15 C 0.5682(2) 0.03780(14) -0.13525(17) 0.0468(6) Uani 1 1 d . . .
C16 C 0.4954(2) 0.14021(17) 0.04549(16) 0.0576(7) Uani 1 1 d . . .
H161 H 0.5003 0.1939 0.0370 0.069 Uiso 1 1 calc R . .
H162 H 0.5507 0.1242 0.0843 0.069 Uiso 1 1 calc R . .
H163 H 0.4296 0.1285 0.0658 0.069 Uiso 1 1 calc R . .
C17 C 0.6332(2) -0.00376(19) -0.1909(2) 0.0673(8) Uani 1 1 d . . .
H171 H 0.6016 -0.0518 -0.2048 0.081 Uiso 1 1 calc R . .
H172 H 0.7014 -0.0118 -0.1643 0.081 Uiso 1 1 calc R . .
H173 H 0.6385 0.0255 -0.2395 0.081 Uiso 1 1 calc R . .
C18 C 0.0526(3) 0.1531(2) -0.2077(2) 0.0806(11) Uani 1 1 d . . .
H181 H -0.0100 0.1326 -0.1888 0.097 Uiso 1 1 calc R . .
H182 H 0.0881 0.1142 -0.2354 0.097 Uiso 1 1 calc R . .
H183 H 0.0353 0.1942 -0.2446 0.097 Uiso 1 1 calc R . .
C19 C 0.0752(3) 0.2420(2) -0.0954(3) 0.0793(10) Uani 1 1 d . . .
H191 H 0.0543 0.2820 -0.1327 0.095 Uiso 1 1 calc R . .
H192 H 0.1262 0.2609 -0.0546 0.095 Uiso 1 1 calc R . .
H193 H 0.0157 0.2239 -0.0698 0.095 Uiso 1 1 calc R . .
C20 C 0.0911(2) -0.09265(15) -0.12267(18) 0.0506(6) Uani 1 1 d . . .
C21 C 0.0411(3) -0.1706(2) -0.1234(3) 0.0947(14) Uani 1 1 d . . .
H211 H -0.0177 -0.1696 -0.0913 0.114 Uiso 1 1 calc R . .
H212 H 0.0909 -0.2071 -0.1010 0.114 Uiso 1 1 calc R . .
H213 H 0.0185 -0.1845 -0.1784 0.114 Uiso 1 1 calc R . .
C22 C 0.0105(3) -0.0348(3) -0.1522(3) 0.1045(15) Uani 1 1 d . . .
H221 H -0.0095 -0.0431 -0.2090 0.125 Uiso 1 1 calc R . .
H222 H 0.0391 0.0152 -0.1448 0.125 Uiso 1 1 calc R . .
H223 H -0.0495 -0.0397 -0.1218 0.125 Uiso 1 1 calc R . .
C23 C 0.1238(3) -0.0757(3) -0.0326(2) 0.0874(12) Uani 1 1 d . . .
H231 H 0.1599 -0.0281 -0.0283 0.105 Uiso 1 1 calc R . .
H232 H 0.1688 -0.1153 -0.0105 0.105 Uiso 1 1 calc R . .
H233 H 0.0630 -0.0732 -0.0028 0.105 Uiso 1 1 calc R . .
C24 C 0.3312(3) -0.23089(19) -0.3041(3) 0.0835(12) Uani 1 1 d . . .
C25 C 0.2485(11) -0.2878(9) -0.3174(12) 0.104(5) Uani 0.50 1 d P A 1
H251 H 0.1849 -0.2634 -0.3375 0.125 Uiso 0.50 1 calc PR A 1
H252 H 0.2385 -0.3128 -0.2669 0.125 Uiso 0.50 1 calc PR A 1
H253 H 0.2679 -0.3244 -0.3564 0.125 Uiso 0.50 1 calc PR A 1
C26 C 0.3498(13) -0.2070(8) -0.4016(6) 0.123(5) Uani 0.50 1 d P A 1
H261 H 0.4012 -0.1675 -0.4017 0.148 Uiso 0.50 1 calc PR A 1
H262 H 0.2855 -0.1893 -0.4286 0.148 Uiso 0.50 1 calc PR A 1
H263 H 0.3735 -0.2506 -0.4297 0.148 Uiso 0.50 1 calc PR A 1
C27 C 0.4279(8) -0.2582(6) -0.2744(9) 0.096(3) Uani 0.50 1 d P A 1
H271 H 0.4479 -0.2991 -0.3081 0.115 Uiso 0.50 1 calc PR A 1
H272 H 0.4243 -0.2761 -0.2197 0.115 Uiso 0.50 1 calc PR A 1
H273 H 0.4784 -0.2182 -0.2747 0.115 Uiso 0.50 1 calc PR A 1
C25' C 0.2357(15) -0.2686(11) -0.3378(16) 0.197(14) Uani 0.50 1 d P A 2
H254 H 0.2129 -0.2461 -0.3893 0.236 Uiso 0.50 1 calc PR A 2
H255 H 0.1824 -0.2628 -0.3009 0.236 Uiso 0.50 1 calc PR A 2
H256 H 0.2493 -0.3216 -0.3453 0.236 Uiso 0.50 1 calc PR A 2
C26' C 0.4188(16) -0.2267(9) -0.3449(18) 0.208(12) Uani 0.50 1 d P A 2
H264 H 0.4776 -0.2157 -0.3071 0.250 Uiso 0.50 1 calc PR A 2
H265 H 0.4109 -0.1872 -0.3850 0.250 Uiso 0.50 1 calc PR A 2
H266 H 0.4297 -0.2743 -0.3712 0.250 Uiso 0.50 1 calc PR A 2
C27' C 0.3692(15) -0.2887(7) -0.2259(9) 0.161(6) Uani 0.50 1 d P A 2
H274 H 0.3437 -0.3391 -0.2376 0.193 Uiso 0.50 1 calc PR A 2
H275 H 0.3417 -0.2705 -0.1772 0.193 Uiso 0.50 1 calc PR A 2
H276 H 0.4438 -0.2896 -0.2184 0.193 Uiso 0.50 1 calc PR A 2
C1A C 0.1435(3) -0.0201(4) 0.5230(3) 0.272(9) Uani 1 1 d G . .
C2A C 0.1804(5) 0.0385(4) 0.4769(5) 0.196(4) Uani 1 1 d G . .
H2A H 0.1944 0.0857 0.5005 0.235 Uiso 1 1 calc R . .
C3A C 0.1963(5) 0.0266(5) 0.3955(5) 0.205(4) Uani 1 1 d G . .
H3A H 0.2210 0.0658 0.3647 0.246 Uiso 1 1 calc R . .
C4A C 0.1753(6) -0.0440(6) 0.3603(4) 0.247(5) Uani 1 1 d G . .
H4A H 0.1859 -0.0520 0.3058 0.296 Uiso 1 1 calc R . .
C5A C 0.1384(7) -0.1026(5) 0.4064(6) 0.388(15) Uani 1 1 d G . .
H5A H 0.1243 -0.1497 0.3828 0.466 Uiso 1 1 calc R . .
C6A C 0.1225(6) -0.0906(4) 0.4878(5) 0.394(16) Uani 1 1 d G . .
H6A H 0.0978 -0.1298 0.5186 0.473 Uiso 1 1 calc R . .
C7A C 0.1165(6) 0.0133(8) 0.6088(3) 0.316(9) Uani 1 1 d G . .
H71A H 0.1558 0.0589 0.6203 0.379 Uiso 1 1 calc R . .
H72A H 0.1339 -0.0234 0.6508 0.379 Uiso 1 1 calc R . .
H73A H 0.0434 0.0246 0.6070 0.379 Uiso 1 1 calc R . .

loop_
_atom_site_aniso_label
_atom_site_aniso_U_11
_atom_site_aniso_U_22
_atom_site_aniso_U_33
_atom_site_aniso_U_23
_atom_site_aniso_U_13
_atom_site_aniso_U_12
Ti1 0.0396(2) 0.0334(2) 0.0335(2) 0.00042(15) 0.00540(16) 0.00343(17)
Cl1 0.0674(4) 0.0391(3) 0.0502(3) -0.0024(3) 0.0067(3) -0.0050(3)
Cl2 0.0671(4) 0.0550(4) 0.0368(3) -0.0011(3) 0.0145(3) -0.0051(3)
O1 0.0391(9) 0.0354(8) 0.0406(8) -0.0055(6) 0.0080(7) 0.0018(7)
N1 0.0491(12) 0.0438(11) 0.0359(10) 0.0065(8) 0.0053(8) 0.0054(9)
N2 0.0481(12) 0.0465(11) 0.0339(9) 0.0050(8) 0.0084(8) 0.0025(9)
N3 0.0382(11) 0.0393(10) 0.0376(10) 0.0021(8) 0.0037(8) -0.0001(8)
N4 0.0345(10) 0.0389(10) 0.0426(10) 0.0028(8) 0.0060(8) 0.0023(8)
N5 0.0490(12) 0.0414(11) 0.0564(13) 0.0055(9) 0.0020(10) 0.0104(9)
C1 0.0362(12) 0.0372(11) 0.0381(11) -0.0056(9) 0.0019(9) 0.0010(9)
C2 0.0385(13) 0.0420(13) 0.0540(14) -0.0086(11) 0.0058(10) -0.0013(10)
C3 0.0447(15) 0.0428(14) 0.084(2) -0.0177(13) 0.0131(13) -0.0081(11)
C4 0.0465(15) 0.0455(14) 0.080(2) -0.0239(14) 0.0114(13) 0.0005(12)
C5 0.0415(14) 0.0514(15) 0.0598(16) -0.0171(12) 0.0122(11) 0.0014(11)
C6 0.0377(12) 0.0398(12) 0.0395(12) -0.0029(9) 0.0054(9) 0.0018(10)
C7 0.0423(13) 0.0416(12) 0.0390(12) -0.0020(10) 0.0109(10) 0.0037(10)
C8 0.0536(15) 0.0529(15) 0.0443(13) 0.0155(11) -0.0001(11) 0.0017(12)
C9 0.0723(19) 0.0677(19) 0.0406(13) 0.0190(13) 0.0022(12) 0.0001(15)
C10 0.0683(18) 0.0709(19) 0.0328(12) 0.0066(12) 0.0125(12) -0.0045(15)
C11 0.088(2) 0.0575(17) 0.0611(18) 0.0217(14) 0.0101(16) 0.0189(16)
C12 0.118(3) 0.101(3) 0.0499(18) 0.0050(18) 0.0354(19) 0.019(2)
C13 0.0462(14) 0.0407(13) 0.0438(13) 0.0109(10) -0.0047(10) -0.0076(10)
C14 0.0402(14) 0.0515(15) 0.0611(16) 0.0139(13) -0.0050(12) -0.0007(11)
C15 0.0395(13) 0.0402(13) 0.0614(16) 0.0137(11) 0.0084(11) 0.0036(10)
C16 0.0619(18) 0.0653(18) 0.0433(14) 0.0033(13) -0.0087(12) -0.0101(14)
C17 0.0537(17) 0.071(2) 0.079(2) 0.0100(16) 0.0175(15) 0.0231(15)
C18 0.061(2) 0.075(2) 0.102(3) 0.014(2) -0.0212(19) 0.0107(17)
C19 0.071(2) 0.067(2) 0.102(3) 0.0000(19) 0.0230(19) 0.0241(17)
C20 0.0409(14) 0.0484(14) 0.0635(16) -0.0108(12) 0.0109(12) -0.0083(11)
C21 0.083(3) 0.071(2) 0.139(4) -0.032(2) 0.056(2) -0.032(2)
C22 0.050(2) 0.127(4) 0.140(4) 0.046(3) 0.034(2) 0.022(2)
C23 0.088(3) 0.108(3) 0.069(2) -0.014(2) 0.0275(19) -0.038(2)
C24 0.0556(19) 0.0576(19) 0.140(3) -0.051(2) 0.022(2) -0.0010(15)
C25 0.065(7) 0.058(5) 0.197(14) -0.055(6) 0.054(9) -0.014(5)
C26 0.184(15) 0.103(8) 0.082(6) -0.047(6) 0.013(7) 0.029(9)
C27 0.077(6) 0.074(7) 0.136(10) -0.031(6) 0.002(6) 0.033(5)
C25' 0.118(11) 0.151(17) 0.30(3) -0.194(19) -0.080(13) 0.049(10)
C26' 0.203(18) 0.102(11) 0.35(3) -0.139(16) 0.22(2) -0.061(11)
C27' 0.229(18) 0.072(7) 0.178(14) -0.044(8) -0.012(12) 0.074(9)
C1A 0.096(5) 0.49(2) 0.231(11) 0.206(15) 0.025(6) 0.051(9)
C2A 0.162(8) 0.208(10) 0.214(10) -0.018(8) -0.009(7) 0.028(6)
C3A 0.267(12) 0.176(9) 0.177(9) 0.008(7) 0.055(8) -0.031(8)
C4A 0.226(12) 0.271(16) 0.251(13) -0.006(13) 0.059(10) 0.034(11)
C5A 0.76(4) 0.233(15) 0.172(11) -0.018(11) 0.074(18) 0.07(2)
C6A 0.229(14) 0.145(9) 0.78(5) 0.064(16) -0.098(19) -0.015(9)
C7A 0.183(8) 0.67(3) 0.088(5) 0.000(9) -0.027(5) 0.050(13)

loop_
_geom_bond_atom_site_label_1
_geom_bond_atom_site_label_2
_geom_bond_distance
_geom_bond_site_symmetry_2
_geom_bond_publ_flag
Ti1 O1 1.8403(15) . ?
Ti1 N5 1.923(2) . ?
Ti1 N1 2.211(2) . ?
Ti1 N3 2.323(2) . ?
Ti1 Cl2 2.3374(7) . ?
Ti1 Cl1 2.3766(7) . ?
O1 C1 1.351(3) . ?
N1 C8 1.345(3) . ?
N1 N2 1.372(3) . ?
N2 C10 1.364(3) . ?
N2 C7 1.462(3) . ?
N3 C13 1.346(3) . ?
N3 N4 1.375(3) . ?
N4 C15 1.357(3) . ?
N4 C7 1.459(3) . ?
N5 C19 1.444(4) . ?
N5 C18 1.448(4) . ?
C1 C6 1.399(3) . ?
C1 C2 1.415(3) . ?
C2 C3 1.402(4) . ?
C2 C20 1.540(4) . ?
C3 C4 1.379(4) . ?
C3 H3 0.9300 . ?
C4 C5 1.385(4) . ?
C4 C24 1.540(4) . ?
C5 C6 1.390(3) . ?
C5 H5 0.9300 . ?
C6 C7 1.506(3) . ?
C7 H7 0.9800 . ?
C8 C9 1.387(4) . ?
C8 C11 1.493(4) . ?
C9 C10 1.366(4) . ?
C9 H9 0.9300 . ?
C10 C12 1.484(4) . ?
C11 H111 0.9600 . ?
C11 H112 0.9600 . ?
C11 H113 0.9600 . ?
C12 H121 0.9600 . ?
C12 H122 0.9600 . ?
C12 H123 0.9600 . ?
C13 C14 1.393(4) . ?
C13 C16 1.488(4) . ?
C14 C15 1.366(4) . ?
C14 H14 0.9300 . ?
C15 C17 1.486(4) . ?
C16 H161 0.9600 . ?
C16 H162 0.9600 . ?
C16 H163 0.9600 . ?
C17 H171 0.9600 . ?
C17 H172 0.9600 . ?
C17 H173 0.9600 . ?
C18 H181 0.9600 . ?
C18 H182 0.9600 . ?
C18 H183 0.9600 . ?
C19 H191 0.9600 . ?
C19 H192 0.9600 . ?
C19 H193 0.9600 . ?
C20 C22 1.509(5) . ?
C20 C21 1.518(4) . ?
C20 C23 1.538(5) . ?
C21 H211 0.9600 . ?
C21 H212 0.9600 . ?
C21 H213 0.9600 . ?
C22 H221 0.9600 . ?
C22 H222 0.9600 . ?
C22 H223 0.9600 . ?
C23 H231 0.9600 . ?
C23 H232 0.9600 . ?
C23 H233 0.9600 . ?
C24 C26' 1.365(11) . ?
C24 C27 1.387(10) . ?
C24 C25 1.467(12) . ?
C24 C25' 1.467(17) . ?
C24 C27' 1.684(15) . ?
C24 C26 1.699(13) . ?
C25 H251 0.9600 . ?
C25 H252 0.9600 . ?
C25 H253 0.9600 . ?
C26 H261 0.9600 . ?
C26 H262 0.9600 . ?
C26 H263 0.9600 . ?
C27 H271 0.9600 . ?
C27 H272 0.9600 . ?
C27 H273 0.9600 . ?
C25' H254 0.9600 . ?
C25' H255 0.9600 . ?
C25' H256 0.9600 . ?
C26' H264 0.9600 . ?
C26' H265 0.9600 . ?
C26' H266 0.9600 . ?
C27' H274 0.9600 . ?
C27' H275 0.9600 . ?
C27' H276 0.9600 . ?
C1A C2A 1.3900 . ?
C1A C6A 1.3900 . ?
C1A C7A 1.5970 . ?
C2A C3A 1.3900 . ?
C2A H2A 0.9300 . ?
C3A C4A 1.3900 . ?
C3A H3A 0.9300 . ?
C4A C5A 1.3900 . ?
C4A H4A 0.9300 . ?
C5A C6A 1.3900 . ?
C5A H5A 0.9300 . ?
C6A H6A 0.9300 . ?
C7A H71A 0.9600 . ?
C7A H72A 0.9600 . ?
C7A H73A 0.9600 . ?
